data_4338933
loop_
_publ_author_name
'Hirel, Catherine'
'Li, Licun'
'Brough, Peter'
'Vostrikova, Kira'
'P\'ecaut, Jacques'
'Mehdaoui, Boubker'
'Bernard, Maxime'
'Turek, Philippe'
'Rey, Paul'

_publ_section_title
;
 New spin-transition-like copper(II)-nitroxide species.
;
_journal_issue 18
_journal_name_full 'Inorganic chemistry'
_journal_page_first 7545
_journal_page_last 7552
_journal_paper_doi 10.1021/ic700851x
_journal_volume 46
_journal_year 2007
_chemical_formula_sum 'C33 H22 Cu2 F24 N3 O10'
_chemical_formula_weight 1203.62
_chemical_name_systematic
; 
 ? 
;
_space_group_IT_number 14
_symmetry_cell_setting monoclinic
_symmetry_space_group_name_Hall '-P 2ybc'
_symmetry_space_group_name_H-M 'P 1 21/c 1'
_atom_sites_solution_hydrogens geom
_atom_sites_solution_primary direct
_atom_sites_solution_secondary difmap
_audit_creation_method SHELXL-97
_cell_angle_alpha 90.00
_cell_angle_beta 112.63(3)
_cell_angle_gamma 90.00
_cell_formula_units_Z 4
_cell_length_a 15.405(3)
_cell_length_b 21.210(4)
_cell_length_c 15.444(3)
_cell_measurement_temperature 298(2)
_cell_volume 4657.7(19)
_computing_cell_refinement 'Bruker SMART'
_computing_data_collection 'Bruker SMART'
_computing_data_reduction 'Bruker SAINT'
_computing_molecular_graphics 'Bruker SHELXTL'
_computing_publication_material 'Bruker SHELXTL'
_computing_structure_refinement 'SHELXL-97 (Sheldrick, 1997)'
_computing_structure_solution 'SHELXS-97 (Sheldrick, 1990)'
_diffrn_ambient_temperature 298(2)
_diffrn_measured_fraction_theta_full 0.912
_diffrn_measured_fraction_theta_max 0.912
_diffrn_measurement_device_type 'CCD area detector'
_diffrn_measurement_method 'phi and omega scans'
_diffrn_radiation_monochromator graphite
_diffrn_radiation_source 'fine-focus sealed tube'
_diffrn_radiation_type MoK\a
_diffrn_radiation_wavelength 0.71073
_diffrn_reflns_av_R_equivalents 0.0392
_diffrn_reflns_av_sigmaI/netI 0.0641
_diffrn_reflns_limit_h_max 20
_diffrn_reflns_limit_h_min -20
_diffrn_reflns_limit_k_max 27
_diffrn_reflns_limit_k_min -28
_diffrn_reflns_limit_l_max 8
_diffrn_reflns_limit_l_min -20
_diffrn_reflns_number 29240
_diffrn_reflns_theta_full 28.81
_diffrn_reflns_theta_max 28.81
_diffrn_reflns_theta_min 1.43
_exptl_absorpt_coefficient_mu 1.063
_exptl_absorpt_correction_T_max 0.808
_exptl_absorpt_correction_T_min 0.660
_exptl_absorpt_correction_type multi-scan
_exptl_crystal_density_diffrn 1.716
_exptl_crystal_density_meas 0
_exptl_crystal_density_method 'not measured'
_exptl_crystal_F_000 2380
_exptl_crystal_size_max 0.40
_exptl_crystal_size_mid 0.40
_exptl_crystal_size_min 0.20
_refine_diff_density_max 0.910
_refine_diff_density_min -0.723
_refine_diff_density_rms 0.102
_refine_ls_extinction_method none
_refine_ls_goodness_of_fit_ref 0.878
_refine_ls_hydrogen_treatment constr
_refine_ls_matrix_type full
_refine_ls_number_parameters 802
_refine_ls_number_reflns 11083
_refine_ls_number_restraints 0
_refine_ls_restrained_S_all 0.878
_refine_ls_R_factor_all 0.1442
_refine_ls_R_factor_gt 0.0761
_refine_ls_shift/su_max 0.061
_refine_ls_shift/su_mean 0.004
_refine_ls_structure_factor_coef Fsqd
_refine_ls_weighting_details 'calc w=1/[\s^2^(Fo^2^)+(0.2000P)^2^+0.0000P] where P=(Fo^2^+2Fc^2^)/3'
_refine_ls_weighting_scheme calc
_refine_ls_wR_factor_gt 0.2100
_refine_ls_wR_factor_ref 0.2681
_reflns_number_gt 6015
_reflns_number_total 11083
_reflns_threshold_expression >2sigma(I)
_cod_data_source_file ic700851x-file001.cif
_cod_data_source_block 13rac
_cod_depositor_comments
;
The following automatic conversions were performed:

'_symmetry_cell_setting' value 'Monoclinic' changed to 'monoclinic'
according to
/usr/data/users/saulius/automatic-downloads/retrospective/ACS/lib/dictionaries/cif_core.dic
dictionary named 'cif_core.dic' version 2.4.2 from 2011-04-26.

Automatic conversion script
Id: cif_fix_values 2281 2013-09-26 08:29:07Z andrius 
;
_cod_original_cell_volume 4657.8(16)
_cod_original_sg_symbol_H-M P2(1)/c
_cod_database_code 4338933

loop_
_symmetry_equiv_pos_as_xyz
'x, y, z'
'-x, y+1/2, -z+1/2'
'-x, -y, -z'
'x, -y-1/2, z-1/2'

loop_
_atom_site_label
_atom_site_type_symbol
_atom_site_fract_x
_atom_site_fract_y
_atom_site_fract_z
_atom_site_U_iso_or_equiv
_atom_site_adp_type
_atom_site_occupancy
_atom_site_symmetry_multiplicity
_atom_site_calc_flag
_atom_site_refinement_flags
Cu1 Cu 0.19237(4) 0.39185(3) 0.39319(4) 0.0518(2) Uani 1 1 d .
Cu2 Cu -0.16042(4) 0.48220(3) 0.06997(5) 0.0553(2) Uani 1 1 d .
F21 F 0.3348(19) 0.5744(9) 0.4340(13) 0.161(9) Uani 0.70(3) 1 d P
F21B F 0.290(4) 0.5915(13) 0.453(4) 0.17(2) Uani 0.30(3) 1 d P
F22 F 0.3000(19) 0.5810(8) 0.554(3) 0.186(12) Uani 0.70(3) 1 d P
F22B F 0.361(6) 0.5686(18) 0.602(3) 0.17(2) Uani 0.30(3) 1 d P
F23 F 0.4376(8) 0.5670(6) 0.5611(12) 0.139(6) Uani 0.70(3) 1 d P
F23B F 0.429(5) 0.564(2) 0.517(6) 0.27(4) Uani 0.30(3) 1 d P
F24 F 0.4546(4) 0.3167(4) 0.6911(5) 0.110(3) Uani 0.833(17) 1 d P
F24B F 0.538(5) 0.362(3) 0.671(5) 0.14(2) Uiso 0.167(17) 1 d P
F25 F 0.5472(5) 0.3640(5) 0.6430(8) 0.138(4) Uani 0.833(17) 1 d P
F25B F 0.516(3) 0.3201(16) 0.550(2) 0.102(11) Uiso 0.167(17) 1 d P
F26 F 0.4696(6) 0.2815(6) 0.5713(7) 0.158(5) Uani 0.833(17) 1 d P
F26B F 0.459(2) 0.2865(19) 0.645(3) 0.100(11) Uiso 0.167(17) 1 d P
F31 F -0.0849(19) 0.4463(9) 0.4344(19) 0.157(9) Uani 0.51(4) 1 d P
F31B F -0.1270(15) 0.396(3) 0.4138(16) 0.24(3) Uani 0.49(4) 1 d P
F32 F -0.116(2) 0.3524(15) 0.451(4) 0.21(2) Uani 0.51(4) 1 d P
F32B F -0.042(3) 0.3458(11) 0.527(2) 0.151(12) Uani 0.49(4) 1 d P
F33 F -0.0018(15) 0.402(2) 0.5545(15) 0.165(16) Uani 0.51(4) 1 d P
F33B F -0.016(3) 0.4365(13) 0.521(4) 0.19(2) Uani 0.49(4) 1 d P
F34 F -0.0866(4) 0.2461(3) 0.2009(5) 0.162(3) Uani 1 1 d .
F35 F -0.0041(5) 0.2865(3) 0.1370(4) 0.161(3) Uani 1 1 d .
F36 F 0.0479(5) 0.2144(3) 0.2315(5) 0.164(3) Uani 1 1 d .
F41 F -0.4908(11) 0.4231(9) -0.144(3) 0.254(19) Uani 0.66(3) 1 d P
F41B F -0.4878(18) 0.4468(19) -0.072(3) 0.152(13) Uani 0.34(3) 1 d P
F42 F -0.4559(12) 0.4912(10) -0.2125(11) 0.198(9) Uani 0.66(3) 1 d P
F42B F -0.483(2) 0.437(4) -0.197(4) 0.30(5) Uani 0.34(3) 1 d P
F43 F -0.4707(10) 0.5110(15) -0.0890(17) 0.196(13) Uani 0.66(3) 1 d P
F43B F -0.460(2) 0.5274(12) -0.124(5) 0.21(3) Uani 0.34(3) 1 d P
F44 F -0.0867(4) 0.3274(3) -0.0896(5) 0.149(2) Uani 1 1 d .
F45 F -0.2189(4) 0.3207(3) -0.1972(4) 0.147(2) Uani 1 1 d .
F46 F -0.1930(6) 0.2802(3) -0.0650(6) 0.179(3) Uani 1 1 d .
F51 F -0.3185(9) 0.6184(6) 0.1920(9) 0.110(4) Uani 0.67(2) 1 d P
F51B F -0.233(7) 0.6312(13) 0.232(4) 0.22(3) Uani 0.33(2) 1 d P
F52 F -0.1794(9) 0.6181(9) 0.2875(14) 0.129(8) Uani 0.67(2) 1 d P
F52B F -0.175(4) 0.579(3) 0.339(2) 0.27(3) Uani 0.33(2) 1 d P
F53 F -0.279(2) 0.5713(6) 0.3211(15) 0.154(8) Uani 0.67(2) 1 d P
F53B F -0.3199(18) 0.577(2) 0.276(4) 0.18(2) Uani 0.33(2) 1 d P
F54 F -0.369(3) 0.3333(18) 0.0975(18) 0.229(17) Uani 0.67(4) 1 d P
F54B F -0.405(2) 0.3579(15) 0.131(4) 0.140(16) Uani 0.33(4) 1 d P
F55 F -0.3788(18) 0.3657(7) 0.221(3) 0.167(11) Uani 0.67(4) 1 d P
F55B F -0.307(6) 0.3426(19) 0.272(3) 0.19(3) Uani 0.33(4) 1 d P
F56 F -0.2660(11) 0.3102(11) 0.228(3) 0.201(15) Uani 0.67(4) 1 d P
F56B F -0.294(3) 0.3043(9) 0.159(4) 0.131(14) Uani 0.33(4) 1 d P
O1 O 0.2771(2) 0.40032(15) 0.3255(2) 0.0460(8) Uani 1 1 d .
O2 O 0.1271(3) 0.41412(18) 0.0090(2) 0.0567(9) Uani 1 1 d .
O21 O 0.2432(3) 0.47193(18) 0.4507(3) 0.0612(10) Uani 1 1 d .
O22 O 0.3093(3) 0.34517(19) 0.5103(3) 0.0630(10) Uani 1 1 d .
O31 O 0.0975(3) 0.3993(2) 0.4482(3) 0.0716(11) Uani 1 1 d .
O32 O 0.1206(3) 0.32923(18) 0.3062(3) 0.0612(9) Uani 1 1 d .
O41 O -0.2903(3) 0.4962(2) -0.0206(3) 0.0725(11) Uani 1 1 d .
O42 O -0.1411(3) 0.41920(19) -0.0133(3) 0.0623(10) Uani 1 1 d .
O51 O -0.1848(3) 0.53666(18) 0.1586(3) 0.0599(9) Uani 1 1 d .
O52 O -0.2108(4) 0.4021(2) 0.1311(4) 0.0840(13) Uani 1 1 d .
N1 N 0.2609(3) 0.37551(19) 0.2428(3) 0.0434(9) Uani 1 1 d .
N2 N 0.1818(3) 0.38273(19) 0.0792(3) 0.0455(9) Uani 1 1 d .
N3 N -0.0202(3) 0.49180(18) 0.1408(3) 0.0442(9) Uani 1 1 d .
C1 C 0.1960(3) 0.4031(2) 0.1675(3) 0.0415(10) Uani 1 1 d .
C2 C 0.3221(3) 0.3222(3) 0.2388(4) 0.0537(12) Uani 1 1 d .
C3 C 0.2659(5) 0.2852(3) 0.1486(4) 0.0749(17) Uani 1 1 d .
H3A H 0.3070 0.2535 0.1396 0.090 Uiso 1 1 calc R
H3B H 0.2151 0.2632 0.1583 0.090 Uiso 1 1 calc R
C4 C 0.2241(4) 0.3235(3) 0.0593(4) 0.0581(13) Uani 1 1 d .
C5 C 0.4158(5) 0.3486(4) 0.2495(8) 0.119(3) Uani 1 1 d .
H5A H 0.4427 0.3705 0.3082 0.178 Uiso 1 1 calc R
H5B H 0.4081 0.3773 0.1990 0.178 Uiso 1 1 calc R
H5C H 0.4568 0.3148 0.2482 0.178 Uiso 1 1 calc R
C6 C 0.3301(7) 0.2768(4) 0.3156(6) 0.106(3) Uani 1 1 d .
H6A H 0.3645 0.2961 0.3753 0.158 Uiso 1 1 calc R
H6B H 0.3626 0.2396 0.3091 0.158 Uiso 1 1 calc R
H6C H 0.2684 0.2656 0.3118 0.158 Uiso 1 1 calc R
C7 C 0.2867(8) 0.3412(4) 0.0087(7) 0.134(4) Uani 1 1 d .
H7A H 0.3390 0.3655 0.0497 0.201 Uiso 1 1 calc R
H7B H 0.2516 0.3658 -0.0458 0.201 Uiso 1 1 calc R
H7C H 0.3095 0.3037 -0.0103 0.201 Uiso 1 1 calc R
C8 C 0.1407(7) 0.2839(4) -0.0084(7) 0.134(4) Uani 1 1 d .
H8A H 0.1115 0.3061 -0.0666 0.202 Uiso 1 1 calc R
H8B H 0.0955 0.2771 0.0195 0.202 Uiso 1 1 calc R
H8C H 0.1637 0.2439 -0.0198 0.202 Uiso 1 1 calc R
C9 C 0.1367(3) 0.4545(2) 0.1783(3) 0.0416(10) Uani 1 1 d .
C10 C 0.1714(4) 0.5068(2) 0.2334(4) 0.0541(12) Uani 1 1 d .
H10A H 0.2359 0.5124 0.2643 0.065 Uiso 1 1 calc R
C11 C 0.1095(4) 0.5512(3) 0.2425(4) 0.0612(14) Uani 1 1 d .
H11A H 0.1317 0.5868 0.2798 0.073 Uiso 1 1 calc R
C12 C 0.0150(4) 0.5417(3) 0.1957(4) 0.0570(13) Uani 1 1 d .
H12A H -0.0266 0.5713 0.2024 0.068 Uiso 1 1 calc R
C13 C 0.0400(3) 0.4487(2) 0.1330(3) 0.0430(10) Uani 1 1 d .
H13A H 0.0159 0.4135 0.0956 0.052 Uiso 1 1 calc R
C21 C 0.3490(6) 0.5527(4) 0.5176(6) 0.091(2) Uani 1 1 d .
C22 C 0.3271(4) 0.4824(3) 0.5049(4) 0.0635(15) Uani 1 1 d .
C23 C 0.3970(4) 0.4397(3) 0.5516(4) 0.0694(17) Uani 1 1 d .
H23A H 0.4574 0.4550 0.5847 0.083 Uiso 1 1 calc R
C24 C 0.3820(4) 0.3752(3) 0.5520(4) 0.0616(15) Uani 1 1 d .
C25 C 0.4661(5) 0.3333(5) 0.6107(6) 0.094(2) Uani 1 1 d .
C31 C -0.0454(6) 0.3896(5) 0.4694(8) 0.094(2) Uani 1 1 d .
C32 C 0.0188(4) 0.3729(3) 0.4173(5) 0.0656(15) Uani 1 1 d .
C33 C -0.0164(4) 0.3307(3) 0.3417(5) 0.0698(16) Uani 1 1 d .
H33A H -0.0773 0.3152 0.3240 0.084 Uiso 1 1 calc R
C34 C 0.0376(4) 0.3119(3) 0.2938(4) 0.0572(13) Uani 1 1 d .
C35 C -0.0015(5) 0.2651(4) 0.2162(5) 0.0777(18) Uani 1 1 d .
C41 C -0.4420(6) 0.4709(6) -0.1281(10) 0.122(4) Uani 1 1 d .
C42 C -0.3348(4) 0.4561(3) -0.0794(5) 0.0732(17) Uani 1 1 d .
C43 C -0.3009(4) 0.4024(3) -0.1069(5) 0.0777(19) Uani 1 1 d .
H43A H -0.3428 0.3752 -0.1503 0.093 Uiso 1 1 calc R
C44 C -0.2076(4) 0.3888(3) -0.0714(4) 0.0631(14) Uani 1 1 d .
C45 C -0.1763(6) 0.3277(4) -0.1055(6) 0.091(2) Uani 1 1 d .
C51 C -0.2515(6) 0.5814(4) 0.2550(6) 0.0799(19) Uani 1 1 d .
C52 C -0.2363(4) 0.5245(3) 0.2044(4) 0.0559(13) Uani 1 1 d .
C53 C -0.2781(5) 0.4692(3) 0.2115(5) 0.0723(17) Uani 1 1 d .
H53A H -0.3181 0.4694 0.2437 0.087 Uiso 1 1 calc R
C54 C -0.2645(5) 0.4120(3) 0.1732(5) 0.0710(16) Uani 1 1 d .
C55 C -0.3187(7) 0.3549(5) 0.1844(9) 0.104(3) Uani 1 1 d .

loop_
_atom_site_aniso_label
_atom_site_aniso_U_11
_atom_site_aniso_U_22
_atom_site_aniso_U_33
_atom_site_aniso_U_23
_atom_site_aniso_U_13
_atom_site_aniso_U_12
Cu1 0.0466(4) 0.0662(4) 0.0421(4) -0.0063(3) 0.0164(3) -0.0104(3)
Cu2 0.0437(4) 0.0670(5) 0.0532(4) -0.0151(3) 0.0165(3) 0.0008(3)
F21 0.198(17) 0.120(11) 0.140(10) 0.016(9) 0.038(11) -0.091(12)
F21B 0.17(3) 0.073(12) 0.16(3) -0.023(16) -0.04(3) 0.009(18)
F22 0.237(19) 0.096(8) 0.31(4) -0.074(17) 0.21(2) -0.029(11)
F22B 0.36(7) 0.088(19) 0.12(2) -0.065(16) 0.15(3) -0.08(3)
F23 0.103(7) 0.127(8) 0.154(12) -0.059(7) 0.013(8) -0.059(6)
F23B 0.40(8) 0.16(3) 0.43(8) -0.17(4) 0.38(8) -0.21(4)
F24 0.100(4) 0.141(6) 0.078(4) 0.040(4) 0.023(3) -0.007(4)
F25 0.048(3) 0.206(9) 0.137(7) 0.080(7) 0.008(4) -0.016(4)
F26 0.109(6) 0.176(10) 0.140(7) -0.037(7) -0.007(5) 0.070(6)
F31 0.105(14) 0.156(15) 0.189(19) -0.053(12) 0.034(14) 0.048(10)
F31B 0.063(12) 0.52(8) 0.121(13) 0.00(3) 0.026(10) 0.10(2)
F32 0.16(2) 0.21(2) 0.37(5) -0.15(3) 0.21(3) -0.13(2)
F32B 0.20(3) 0.155(15) 0.17(2) 0.027(14) 0.15(2) -0.008(15)
F33 0.106(11) 0.31(5) 0.111(12) -0.027(19) 0.072(10) -0.031(19)
F33B 0.23(3) 0.131(16) 0.32(5) -0.08(2) 0.23(4) -0.042(16)
F34 0.108(4) 0.197(6) 0.173(6) -0.091(5) 0.044(4) -0.080(4)
F35 0.241(7) 0.160(5) 0.069(3) -0.025(3) 0.045(4) -0.093(5)
F36 0.179(6) 0.102(4) 0.143(5) -0.059(4) -0.012(4) 0.021(4)
F41 0.052(6) 0.144(13) 0.49(5) -0.06(2) 0.024(17) -0.026(7)
F41B 0.103(15) 0.14(2) 0.24(3) -0.001(19) 0.096(19) -0.030(14)
F42 0.153(12) 0.180(14) 0.135(10) -0.028(10) -0.082(9) 0.079(11)
F42B 0.052(14) 0.51(9) 0.26(4) -0.31(6) -0.030(17) 0.00(3)
F43 0.055(6) 0.28(3) 0.212(17) -0.119(19) 0.003(8) 0.021(11)
F43B 0.063(12) 0.082(15) 0.47(8) 0.08(3) 0.07(2) 0.044(10)
F44 0.103(4) 0.142(4) 0.182(6) -0.087(4) 0.034(4) 0.024(3)
F45 0.148(5) 0.157(5) 0.099(4) -0.067(4) 0.006(3) 0.022(4)
F46 0.275(9) 0.065(3) 0.242(8) -0.009(4) 0.150(8) 0.005(4)
F51 0.118(8) 0.087(6) 0.142(9) -0.006(5) 0.069(7) 0.031(5)
F51B 0.48(9) 0.085(14) 0.24(5) -0.04(3) 0.30(6) -0.01(4)
F52 0.087(7) 0.165(16) 0.139(15) -0.086(12) 0.046(7) -0.048(7)
F52B 0.29(5) 0.31(5) 0.083(17) -0.12(2) -0.07(2) 0.15(4)
F53 0.28(2) 0.132(8) 0.135(11) -0.019(8) 0.171(14) -0.023(12)
F53B 0.081(13) 0.26(4) 0.24(4) -0.16(4) 0.101(19) -0.023(15)
F54 0.29(4) 0.21(3) 0.187(19) -0.033(18) 0.09(2) -0.17(3)
F54B 0.100(17) 0.118(19) 0.18(4) 0.01(2) 0.024(19) -0.034(13)
F55 0.160(16) 0.115(8) 0.30(3) 0.016(13) 0.17(2) -0.035(9)
F55B 0.33(7) 0.16(3) 0.13(2) 0.017(18) 0.14(3) -0.03(4)
F56 0.121(9) 0.144(15) 0.31(3) 0.16(2) 0.054(15) 0.008(9)
F56B 0.18(3) 0.039(11) 0.18(3) 0.008(13) 0.08(3) 0.001(12)
O1 0.0409(17) 0.062(2) 0.0303(16) -0.0082(14) 0.0081(13) -0.0075(14)
O2 0.063(2) 0.070(2) 0.0348(18) 0.0031(17) 0.0161(17) 0.0130(18)
O21 0.059(2) 0.074(2) 0.055(2) -0.0194(19) 0.0261(19) -0.0119(19)
O22 0.053(2) 0.085(3) 0.045(2) 0.0023(19) 0.0120(17) -0.009(2)
O31 0.057(2) 0.093(3) 0.073(3) -0.012(2) 0.033(2) -0.013(2)
O32 0.062(2) 0.068(2) 0.055(2) -0.0111(18) 0.0233(19) -0.0173(19)
O41 0.051(2) 0.074(3) 0.078(3) -0.011(2) 0.010(2) 0.007(2)
O42 0.052(2) 0.069(2) 0.059(2) -0.021(2) 0.0140(18) 0.0012(18)
O51 0.063(2) 0.066(2) 0.061(2) -0.0078(18) 0.0346(19) -0.0019(18)
O52 0.094(3) 0.064(3) 0.104(4) 0.003(2) 0.049(3) 0.002(2)
N1 0.040(2) 0.053(2) 0.0335(19) -0.0040(17) 0.0101(16) -0.0049(17)
N2 0.049(2) 0.055(2) 0.033(2) -0.0011(17) 0.0164(18) 0.0030(18)
N3 0.041(2) 0.050(2) 0.039(2) -0.0043(17) 0.0137(17) 0.0006(17)
C1 0.038(2) 0.049(3) 0.038(2) 0.0007(19) 0.015(2) -0.0043(19)
C2 0.047(3) 0.064(3) 0.045(3) -0.001(2) 0.012(2) 0.009(2)
C3 0.079(4) 0.080(4) 0.060(4) -0.011(3) 0.019(3) 0.016(3)
C4 0.072(3) 0.061(3) 0.043(3) -0.005(2) 0.025(3) 0.016(3)
C5 0.059(4) 0.108(6) 0.185(10) -0.037(6) 0.042(5) -0.007(4)
C6 0.153(8) 0.082(5) 0.097(6) 0.028(4) 0.065(6) 0.055(5)
C7 0.218(11) 0.117(7) 0.131(8) 0.042(6) 0.138(9) 0.082(7)
C8 0.115(7) 0.096(6) 0.140(8) -0.062(6) -0.008(6) 0.013(5)
C9 0.046(2) 0.046(3) 0.032(2) -0.0003(19) 0.015(2) -0.003(2)
C10 0.051(3) 0.054(3) 0.052(3) -0.010(2) 0.015(2) -0.011(2)
C11 0.059(3) 0.050(3) 0.063(3) -0.021(3) 0.012(3) -0.004(2)
C12 0.056(3) 0.054(3) 0.057(3) -0.015(3) 0.017(3) 0.008(2)
C13 0.050(3) 0.041(2) 0.038(2) -0.0041(19) 0.016(2) -0.003(2)
C21 0.103(6) 0.090(5) 0.083(5) -0.012(5) 0.038(5) -0.038(5)
C22 0.067(4) 0.081(4) 0.052(3) -0.016(3) 0.033(3) -0.028(3)
C23 0.055(3) 0.103(5) 0.047(3) -0.007(3) 0.017(3) -0.031(3)
C24 0.049(3) 0.099(5) 0.039(3) 0.007(3) 0.019(2) -0.011(3)
C25 0.062(4) 0.123(7) 0.076(5) 0.017(5) 0.004(4) -0.021(4)
C31 0.072(5) 0.103(7) 0.121(8) -0.014(6) 0.052(6) -0.009(5)
C32 0.050(3) 0.071(4) 0.076(4) 0.012(3) 0.025(3) 0.005(3)
C33 0.041(3) 0.083(4) 0.080(4) 0.004(3) 0.018(3) -0.011(3)
C34 0.046(3) 0.061(3) 0.058(3) 0.013(3) 0.012(2) -0.014(2)
C35 0.068(4) 0.084(5) 0.069(4) -0.007(4) 0.013(3) -0.028(4)
C41 0.060(5) 0.134(10) 0.137(10) -0.020(8) 0.000(6) 0.005(6)
C42 0.051(3) 0.077(4) 0.073(4) 0.001(3) 0.003(3) -0.007(3)
C43 0.061(4) 0.080(4) 0.074(4) -0.020(3) 0.005(3) -0.009(3)
C44 0.066(4) 0.064(3) 0.048(3) -0.009(3) 0.009(3) -0.007(3)
C45 0.101(6) 0.069(5) 0.086(5) -0.028(4) 0.017(4) -0.008(4)
C51 0.086(5) 0.094(5) 0.081(5) -0.015(4) 0.056(4) -0.003(4)
C52 0.043(3) 0.076(4) 0.047(3) 0.005(3) 0.015(2) 0.004(2)
C53 0.065(4) 0.089(5) 0.074(4) 0.009(3) 0.040(3) 0.002(3)
C54 0.066(4) 0.070(4) 0.076(4) 0.015(3) 0.026(3) -0.001(3)
C55 0.097(7) 0.086(6) 0.135(9) 0.009(6) 0.052(7) -0.014(5)

loop_
_atom_type_symbol
_atom_type_description
_atom_type_scat_dispersion_real
_atom_type_scat_dispersion_imag
_atom_type_scat_source
C C 0.0033 0.0016 'International Tables Vol C Tables 4.2.6.8 and 6.1.1.4'
H H 0.0000 0.0000 'International Tables Vol C Tables 4.2.6.8 and 6.1.1.4'
N N 0.0061 0.0033 'International Tables Vol C Tables 4.2.6.8 and 6.1.1.4'
O O 0.0106 0.0060 'International Tables Vol C Tables 4.2.6.8 and 6.1.1.4'
F F 0.0171 0.0103 'International Tables Vol C Tables 4.2.6.8 and 6.1.1.4'
Cu Cu 0.3201 1.2651 'International Tables Vol C Tables 4.2.6.8 and 6.1.1.4'

loop_
_geom_angle_atom_site_label_1
_geom_angle_atom_site_label_2
_geom_angle_atom_site_label_3
_geom_angle
O32 Cu1 O21 162.69(18)
O32 Cu1 O31 91.96(16)
O21 Cu1 O31 88.15(16)
O32 Cu1 O1 90.73(14)
O21 Cu1 O1 86.00(14)
O31 Cu1 O1 168.59(17)
O32 Cu1 O22 109.24(16)
O21 Cu1 O22 87.70(16)
O31 Cu1 O22 100.85(17)
O1 Cu1 O22 88.70(13)
O51 Cu2 O42 173.39(17)
O51 Cu2 O41 89.50(17)
O42 Cu2 O41 90.36(17)
O51 Cu2 N3 90.86(16)
O42 Cu2 N3 91.34(15)
O41 Cu2 N3 161.71(18)
O51 Cu2 O52 87.76(17)
O42 Cu2 O52 85.63(18)
O41 Cu2 O52 89.49(19)
N3 Cu2 O52 108.80(18)
F21B F21 C21 72(4)
F21B F21 F23B 112(4)
C21 F21 F23B 51.7(13)
F21 F21B C21 68(3)
F21 F21B F22 118(4)
C21 F21B F22 51.1(19)
F22B F22 C21 69(2)
F22B F22 F21B 120(4)
C21 F22 F21B 56.8(15)
F22 F22B C21 65(2)
F22 F22B F23 111(3)
C21 F22B F23 54.1(17)
F23B F23 C21 72(5)
F23B F23 F22B 125(6)
C21 F23 F22B 53.3(18)
F23 F23B C21 79(3)
F23 F23B F21 127(7)
C21 F23B F21 54(3)
F26B F24 C25 56(2)
F26B F24 F24B 88(3)
C25 F24 F24B 48(2)
F25 F24B C25 83(8)
F25 F24B F24 133(10)
C25 F24B F24 52(2)
F24B F25 C25 75(8)
F24B F25 F25B 128(9)
C25 F25 F25B 57.9(14)
F26 F25B C25 56.1(15)
F26 F25B F25 99(2)
C25 F25B F25 50.8(12)
F26B F26 F25B 120(3)
F26B F26 C25 55.1(18)
F25B F26 C25 71.4(18)
F24 F26B C25 79(3)
F24 F26B F26 144(4)
C25 F26B F26 65(2)
F31B F31 C31 56.4(15)
F31B F31 F33B 105(3)
C31 F31 F33B 54.4(13)
F32 F31B F31 131(4)
F32 F31B C31 67.6(17)
F31 F31B C31 68(2)
F31B F32 C31 62.0(16)
F31B F32 F32B 119(3)
C31 F32 F32B 59.0(12)
C31 F32B F32 60.4(14)
C31 F32B F33 57.6(12)
F32 F32B F33 110(2)
F33B F33 C31 69(3)
F33B F33 F32B 125(4)
C31 F33 F32B 58.5(15)
F33 F33B C31 70(3)
F33 F33B F31 129(5)
C31 F33B F31 63(2)
F42B F41 F41B 136(5)
F42B F41 C41 69(3)
F41B F41 C41 70.6(16)
F41 F41B C41 55.7(16)
F41 F41B F43 100(3)
C41 F41B F43 51.0(12)
F42B F42 C41 57(2)
F42B F42 F43B 99(3)
C41 F42 F43B 49.4(14)
F41 F42B F42 127(5)
F41 F42B C41 67(2)
F42 F42B C41 62(3)
F43B F43 C41 75(4)
F43B F43 F41B 135(5)
C41 F43 F41B 63.3(16)
F43 F43B C41 72(3)
F43 F43B F42 121(5)
C41 F43B F42 54(2)
F51B F51 C51 53.7(18)
F51B F51 F53B 94(2)
C51 F51 F53B 48.4(10)
F52 F51B C51 73(3)
F52 F51B F51 138(4)
C51 F51B F51 68(4)
F51B F52 F52B 129(4)
F51B F52 C51 61(3)
F52B F52 C51 69(3)
F52 F52B C51 61.2(16)
F52 F52B F53 101(2)
C51 F52B F53 51.5(17)
F53B F53 C51 69(3)
F53B F53 F52B 127(3)
C51 F53 F52B 58.2(16)
F53 F53B C51 76(2)
F53 F53B F51 126(4)
C51 F53B F51 57(2)
F54B F54 F56B 111(4)
F54B F54 C55 63(2)
F56B F54 C55 55.8(16)
F54 F54B C55 70(3)
F54 F54B F55 126(4)
C55 F54B F55 60(2)
F55B F55 C55 64.4(17)
F55B F55 F54B 119(3)
C55 F55 F54B 58.7(15)
F55 F55B F56 113(3)
F55 F55B C55 61(2)
F56 F55B C55 58.0(13)
F56B F56 C55 66.1(16)
F56B F56 F55B 122(4)
C55 F56 F55B 62(2)
F56 F56B C55 67.1(19)
F56 F56B F54 127(3)
C55 F56B F54 62.6(15)
N1 O1 Cu1 124.2(3)
C22 O21 Cu1 126.1(4)
C24 O22 Cu1 118.8(4)
C32 O31 Cu1 125.0(4)
C34 O32 Cu1 125.7(4)
C42 O41 Cu2 122.6(4)
C44 O42 Cu2 122.3(4)
C52 O51 Cu2 127.0(4)
C54 O52 Cu2 120.1(4)
O1 N1 C1 117.9(4)
O1 N1 C2 117.2(4)
C1 N1 C2 124.6(4)
O2 N2 C1 118.9(4)
O2 N2 C4 117.4(4)
C1 N2 C4 123.6(4)
C12 N3 C13 118.2(4)
C12 N3 Cu2 120.8(3)
C13 N3 Cu2 121.0(3)
N1 C1 N2 120.5(4)
N1 C1 C9 120.8(4)
N2 C1 C9 118.7(4)
N1 C2 C6 108.4(4)
N1 C2 C5 108.2(5)
C6 C2 C5 111.8(7)
N1 C2 C3 106.2(4)
C6 C2 C3 103.6(6)
C5 C2 C3 118.2(6)
C4 C3 C2 116.4(5)
N2 C4 C7 108.2(5)
N2 C4 C3 109.2(4)
C7 C4 C3 118.4(6)
N2 C4 C8 106.2(5)
C7 C4 C8 108.3(7)
C3 C4 C8 105.9(6)
C10 C9 C13 118.0(4)
C10 C9 C1 123.9(4)
C13 C9 C1 118.0(4)
C9 C10 C11 119.5(5)
C12 C11 C10 118.6(5)
N3 C12 C11 122.9(5)
N3 C13 C9 122.7(4)
F22 C21 F23B 132.4(18)
F22 C21 F22B 46(2)
F23B C21 F22B 101(3)
F22 C21 F23 110.5(13)
F23B C21 F23 29(3)
F22B C21 F23 73(3)
F22 C21 F21 111.8(15)
F23B C21 F21 74(4)
F22B C21 F21 144.3(19)
F23 C21 F21 99.8(12)
F22 C21 F21B 72(3)
F23B C21 F21B 105(4)
F22B C21 F21B 113(3)
F23 C21 F21B 121(3)
F21 C21 F21B 40(3)
F22 C21 C22 112.6(10)
F23B C21 C22 110(2)
F22B C21 C22 108.9(17)
F23 C21 C22 115.4(10)
F21 C21 C22 105.8(10)
F21B C21 C22 116.7(15)
O21 C22 C23 128.9(6)
O21 C22 C21 112.1(6)
C23 C22 C21 119.0(6)
C22 C23 C24 123.4(5)
O22 C24 C23 128.8(6)
O22 C24 C25 113.5(6)
C23 C24 C25 117.7(6)
F26B C25 F26 60(2)
F26B C25 F24B 106(3)
F26 C25 F24B 125(3)
F26B C25 F25 120(2)
F26 C25 F25 113.5(10)
F24B C25 F25 23(3)
F26B C25 F24 45(2)
F26 C25 F24 104.9(9)
F24B C25 F24 80(3)
F25 C25 F24 102.6(8)
F26B C25 F25B 107(3)
F26 C25 F25B 52.5(13)
F24B C25 F25B 92(3)
F25 C25 F25B 71.3(15)
F24 C25 F25B 145.4(15)
F26B C25 C24 124.2(18)
F26 C25 C24 113.4(7)
F24B C25 C24 117(3)
F25 C25 C24 113.3(8)
F24 C25 C24 108.0(7)
F25B C25 C24 105.5(14)
F31B C31 F33B 112(3)
F31B C31 F33 134.5(18)
F33B C31 F33 41.0(18)
F31B C31 F32B 109(2)
F33B C31 F32B 103(2)
F33 C31 F32B 63.9(17)
F31B C31 F32 50.4(19)
F33B C31 F32 134.3(14)
F33 C31 F32 115(2)
F32B C31 F32 60.7(17)
F31B C31 F31 56(3)
F33B C31 F31 63(2)
F33 C31 F31 102(2)
F32B C31 F31 144.7(13)
F32 C31 F31 104(2)
F31B C31 C32 110.7(14)
F33B C31 C32 111.7(13)
F33 C31 C32 113.9(11)
F32B C31 C32 109.3(10)
F32 C31 C32 114.0(12)
F31 C31 C32 106.0(12)
O31 C32 C33 127.6(6)
O31 C32 C31 114.9(6)
C33 C32 C31 117.5(6)
C34 C33 C32 121.0(5)
O32 C34 C33 128.3(5)
O32 C34 C35 112.7(5)
C33 C34 C35 119.1(5)
F36 C35 F35 105.5(8)
F36 C35 F34 104.9(7)
F35 C35 F34 105.9(7)
F36 C35 C34 112.4(6)
F35 C35 C34 112.5(6)
F34 C35 C34 114.8(6)
F43 C41 F42B 132(2)
F43 C41 F41 111(2)
F42B C41 F41 44(4)
F43 C41 F43B 34(3)
F42B C41 F43B 124(4)
F41 C41 F43B 132.4(18)
F43 C41 F42 108.1(19)
F42B C41 F42 60(4)
F41 C41 F42 103(2)
F43B C41 F42 77(3)
F43 C41 F41B 65.6(18)
F42B C41 F41B 96(4)
F41 C41 F41B 53.7(17)
F43B C41 F41B 98(3)
F42 C41 F41B 143.3(16)
F43 C41 C42 114.8(11)
F42B C41 C42 113(2)
F41 C41 C42 112.5(13)
F43B C41 C42 113.0(18)
F42 C41 C42 106.4(12)
F41B C41 C42 108.7(15)
O41 C42 C43 128.4(6)
O41 C42 C41 113.5(7)
C43 C42 C41 118.1(7)
C44 C43 C42 121.0(6)
O42 C44 C43 129.0(6)
O42 C44 C45 113.6(6)
C43 C44 C45 117.4(6)
F46 C45 F44 107.8(8)
F46 C45 F45 109.2(7)
F44 C45 F45 104.7(8)
F46 C45 C44 110.5(7)
F44 C45 C44 112.6(6)
F45 C45 C44 111.7(7)
F51B C51 F53B 119(3)
F51B C51 F53 126.2(13)
F53B C51 F53 35(2)
F51B C51 F52 46(4)
F53B C51 F52 130.0(16)
F53 C51 F52 107.1(11)
F51B C51 F51 58(4)
F53B C51 F51 75(3)
F53 C51 F51 106.2(11)
F52 C51 F51 103.4(12)
F51B C51 F52B 96(3)
F53B C51 F52B 105(3)
F53 C51 F52B 70(3)
F52 C51 F52B 50(3)
F51 C51 F52B 146(2)
F51B C51 C52 117.0(11)
F53B C51 C52 113.7(18)
F53 C51 C52 116.8(9)
F52 C51 C52 113.8(8)
F51 C51 C52 108.5(7)
F52B C51 C52 102.4(15)
O51 C52 C53 129.3(5)
O51 C52 C51 112.3(5)
C53 C52 C51 118.4(5)
C52 C53 C54 124.0(6)
O52 C54 C53 126.9(6)
O52 C54 C55 115.3(7)
C53 C54 C55 117.7(7)
F56B C55 F56 46.8(15)
F56B C55 F54B 102(2)
F56 C55 F54B 133.1(19)
F56B C55 F55 130.9(15)
F56 C55 F55 108.6(15)
F54B C55 F55 61(2)
F56B C55 F55B 102(2)
F56 C55 F55B 60(2)
F54B C55 F55B 112(3)
F55 C55 F55B 54(3)
F56B C55 F54 61.6(17)
F56 C55 F54 106.6(19)
F54B C55 F54 46.7(19)
F55 C55 F54 105.7(17)
F55B C55 F54 139(2)
F56B C55 C54 113.5(15)
F56 C55 C54 113.1(10)
F54B C55 C54 111.8(18)
F55 C55 C54 115.5(10)
F55B C55 C54 114(2)
F54 C55 C54 106.6(12)

loop_
_geom_bond_atom_site_label_1
_geom_bond_atom_site_label_2
_geom_bond_distance
Cu1 O32 1.911(4)
Cu1 O21 1.937(4)
Cu1 O31 1.960(4)
Cu1 O1 1.969(3)
Cu1 O22 2.233(4)
Cu2 O51 1.935(3)
Cu2 O42 1.955(4)
Cu2 O41 1.974(4)
Cu2 N3 2.022(4)
Cu2 O52 2.224(5)
F21 F21B 0.91(5)
F21 C21 1.308(18)
F21 F23B 1.55(9)
F21B C21 1.34(4)
F21B F22 1.53(6)
F22 F22B 0.99(6)
F22 C21 1.250(16)
F22B C21 1.29(3)
F22B F23 1.54(5)
F23 F23B 0.64(7)
F23 C21 1.304(13)
F23B C21 1.26(4)
F24 F26B 0.98(4)
F24 C25 1.366(11)
F24 F24B 1.71(6)
F24B F25 0.51(6)
F24B C25 1.29(7)
F25 C25 1.324(11)
F25 F25B 1.62(3)
F25B F26 1.21(3)
F25B C25 1.45(4)
F26 F26B 1.21(4)
F26 C25 1.268(12)
F26B C25 1.15(4)
F31 F31B 1.22(6)
F31 C31 1.36(2)
F31 F33B 1.37(4)
F31B F32 1.07(4)
F31B C31 1.23(2)
F32 C31 1.285(16)
F32 F32B 1.29(3)
F32B C31 1.267(18)
F32B F33 1.33(3)
F33 F33B 0.88(4)
F33 C31 1.25(2)
F33B C31 1.25(3)
F34 C35 1.303(8)
F35 C35 1.292(8)
F36 C35 1.286(9)
F41 F42B 0.92(7)
F41 F41B 1.20(3)
F41 C41 1.228(18)
F41B C41 1.40(3)
F41B F43 1.43(3)
F42 F42B 1.28(9)
F42 C41 1.31(2)
F42 F43B 1.59(6)
F42B C41 1.25(3)
F43 F43B 0.71(5)
F43 C41 1.220(18)
F43B C41 1.24(3)
F44 C45 1.305(9)
F45 C45 1.320(9)
F46 C45 1.264(10)
F51 F51B 1.25(9)
F51 C51 1.362(14)
F51 F53B 1.57(6)
F51B F52 0.98(8)
F51B C51 1.19(3)
F52 F52B 1.13(7)
F52 C51 1.290(14)
F52B C51 1.37(3)
F52B F53 1.52(6)
F53 F53B 0.75(4)
F53 C51 1.264(11)
F53B C51 1.22(3)
F54 F54B 1.04(4)
F54 F56B 1.33(4)
F54 C55 1.34(2)
F54B C55 1.27(3)
F54B F55 1.30(4)
F55 F55B 1.19(6)
F55 C55 1.284(16)
F55B F56 1.28(4)
F55B C55 1.32(3)
F56 F56B 1.00(3)
F56 C55 1.263(15)
F56B C55 1.25(2)
O1 N1 1.315(5)
O2 N2 1.275(5)
O21 C22 1.260(7)
O22 C24 1.233(6)
O31 C32 1.251(7)
O32 C34 1.271(6)
O41 C42 1.241(7)
O42 C44 1.249(7)
O51 C52 1.276(6)
O52 C54 1.251(8)
N1 C1 1.341(6)
N1 C2 1.489(6)
N2 C1 1.365(6)
N2 C4 1.501(6)
N3 C12 1.333(6)
N3 C13 1.340(6)
C1 C9 1.473(6)
C2 C6 1.496(9)
C2 C5 1.497(9)
C2 C3 1.541(8)
C3 C4 1.514(8)
C4 C7 1.505(9)
C4 C8 1.555(10)
C9 C10 1.375(7)
C9 C13 1.386(6)
C10 C11 1.386(7)
C11 C12 1.369(8)
C21 C22 1.526(10)
C22 C23 1.379(9)
C23 C24 1.389(9)
C24 C25 1.545(10)
C31 C32 1.536(10)
C32 C33 1.404(9)
C33 C34 1.369(8)
C34 C35 1.492(9)
C41 C42 1.561(11)
C42 C43 1.386(10)
C43 C44 1.359(9)
C44 C45 1.545(9)
C51 C52 1.504(9)
C52 C53 1.363(9)
C53 C54 1.400(10)
C54 C55 1.518(10)
